data_7252096
loop_
_publ_author_name
'Meng, Jiantao'
'Su, Yahui'
'Zhu, Hang'
'Chen, Wenrui'
'Chen, An'
'Su, Yuan'
'Cai, Ting'

_publ_section_title
;
 Continuous Control of Thermal Responses in Dynamic Crystals via Solid
 Solution Engineering
;
_journal_name_full CrystEngComm
_journal_paper_doi 10.1039/D6CE00302H
_journal_year 2026
_chemical_formula_moiety 'C10 H15 N5 O3'
_chemical_formula_sum 'C10 H15 N5 O3'
_chemical_formula_weight 253.27
_space_group_crystal_system monoclinic
_space_group_IT_number 14
_space_group_name_Hall '-P 2ybc'
_space_group_name_H-M_alt 'P 1 21/c 1'
_atom_sites_solution_hydrogens geom
_audit_creation_date 2023-11-21
_audit_creation_method
;
Olex2 1.2
(compiled 2018.05.29 svn.r3508 for OlexSys, GUI svn.r5506)
;
_audit_update_record
;
2026-01-05 deposited with the CCDC.	2026-06-08 downloaded from the CCDC.
;
_cell_angle_alpha 90
_cell_angle_beta 99.877(2)
_cell_angle_gamma 90
_cell_formula_units_Z 4
_cell_length_a 11.7938(3)
_cell_length_b 10.9225(3)
_cell_length_c 8.9572(3)
_cell_measurement_reflns_used 5482
_cell_measurement_temperature 400(2)
_cell_measurement_theta_max 68.299
_cell_measurement_theta_min 3.804
_cell_volume 1136.74(6)
_computing_cell_refinement 'SAINT V8.40B (?, 2016)'
_computing_data_reduction 'SAINT V8.40B (?, 2016)'
_computing_molecular_graphics 'Olex2 (Dolomanov et al., 2009)'
_computing_publication_material 'Olex2 (Dolomanov et al., 2009)'
_computing_structure_refinement 'ShelXL (Sheldrick, 2015)'
_computing_structure_solution 'SHELXT 2018/2 (Sheldrick, 2018)'
_diffrn_ambient_temperature 400.0
_diffrn_measured_fraction_theta_full 0.994
_diffrn_measured_fraction_theta_max 0.990
_diffrn_measurement_device_type 'Bruker APEX-II CCD'
_diffrn_measurement_method '\f and \w scans'
_diffrn_radiation_type CuK\a
_diffrn_radiation_wavelength 1.54178
_diffrn_reflns_av_R_equivalents 0.0517
_diffrn_reflns_av_unetI/netI 0.0364
_diffrn_reflns_Laue_measured_fraction_full 0.994
_diffrn_reflns_Laue_measured_fraction_max 0.990
_diffrn_reflns_limit_h_max 14
_diffrn_reflns_limit_h_min -13
_diffrn_reflns_limit_k_max 12
_diffrn_reflns_limit_k_min -13
_diffrn_reflns_limit_l_max 10
_diffrn_reflns_limit_l_min -10
_diffrn_reflns_number 9922
_diffrn_reflns_point_group_measured_fraction_full 0.994
_diffrn_reflns_point_group_measured_fraction_max 0.990
_diffrn_reflns_theta_full 67.679
_diffrn_reflns_theta_max 68.293
_diffrn_reflns_theta_min 3.804
_diffrn_standards_number 0
_exptl_absorpt_coefficient_mu 0.945
_exptl_absorpt_correction_T_max 0.7531
_exptl_absorpt_correction_T_min 0.4785
_exptl_absorpt_correction_type multi-scan
_exptl_absorpt_process_details
;
SADABS-2016/2 (Bruker,2016/2) was used for absorption correction.
wR2(int) was 0.1561 before and 0.1039 after correction.
The Ratio of minimum to maximum transmission is 0.6354.
The \l/2 correction factor is Not present.
;
_exptl_crystal_colour 'clear light colourless'
_exptl_crystal_colour_lustre clear
_exptl_crystal_colour_modifier light
_exptl_crystal_colour_primary colourless
_exptl_crystal_density_diffrn 1.480
_exptl_crystal_description block
_exptl_crystal_F_000 536
_exptl_crystal_size_max 0.25
_exptl_crystal_size_mid 0.12
_exptl_crystal_size_min 0.08
_refine_diff_density_max 0.454
_refine_diff_density_min -0.365
_refine_diff_density_rms 0.060
_refine_ls_extinction_method none
_refine_ls_goodness_of_fit_ref 1.068
_refine_ls_hydrogen_treatment constr
_refine_ls_matrix_type full
_refine_ls_number_parameters 167
_refine_ls_number_reflns 2067
_refine_ls_number_restraints 26
_refine_ls_restrained_S_all 1.073
_refine_ls_R_factor_all 0.0747
_refine_ls_R_factor_gt 0.0645
_refine_ls_shift/su_max 0.000
_refine_ls_shift/su_mean 0.000
_refine_ls_structure_factor_coef Fsqd
_refine_ls_weighting_details 'w=1/[\s^2^(Fo^2^)+(0.1192P)^2^+0.4504P] where P=(Fo^2^+2Fc^2^)/3'
_refine_ls_weighting_scheme calc
_refine_ls_wR_factor_gt 0.1897
_refine_ls_wR_factor_ref 0.2006
_reflns_Friedel_coverage 0.000
_reflns_number_gt 1679
_reflns_number_total 2067
_reflns_threshold_expression 'I > 2\s(I)'
_cod_data_source_file d6ce00302h12.cif
_cod_data_source_block cu_p_g_400k_1116_0ma_a
_cod_database_code 7252096
_shelx_shelxl_version_number 2016/6
_shelx_space_group_comment
;
The symmetry employed for this shelxl refinement is uniquely defined
by the following loop, which should always be used as a source of
symmetry information in preference to the above space-group names.
They are only intended as comments.
;
_shelx_estimated_absorpt_t_max 0.928
_shelx_estimated_absorpt_t_min 0.798
_olex2_refinement_description
;
1. Fixed Uiso
 At 1.2 times of:
  All C(H) groups, All C(H,H) groups, All N(H) groups, All N(H,H) groups
 At 1.5 times of:
  All O(H) groups
2. Restrained distances
 O8-H8
 0.82 with sigma of 0.02
 O7-H7
 0.82 with sigma of 0.02
3. Uiso/Uaniso restraints and constraints
Uanis(C18) \\sim Ueq: with sigma of 0.01 and sigma for terminal atoms of 0.02
Uanis(O8) \\sim Ueq: with sigma of 0.01 and sigma for terminal atoms of 0.02
Uanis(O7) \\sim Ueq: with sigma of 0.01 and sigma for terminal atoms of 0.02
Uanis(C18) \\sim Ueq, Uanis(C16) \\sim Ueq: with sigma of 0.01 and sigma for
terminal atoms of 0.02
4.a Ternary CH refined with riding coordinates:
 C16(H16)
4.b Secondary CH2 refined with riding coordinates:
 C14(H14A,H14B), C15(H15A,H15B), C17(H17A,H17B), C18(H18A,H18B)
4.c Aromatic/amide H refined with riding coordinates:
 N2(H2), C13(H13)
4.d X=CH2 refined with riding coordinates:
 N1(H1A,H1B)
4.e Idealised tetrahedral OH refined as rotating group with stretchable bonds:
 O7(H7), O8(H8)
;
_olex2_submission_special_instructions 'No special instructions were received'

loop_
_space_group_symop_operation_xyz
'x, y, z'
'-x, y+1/2, -z+1/2'
'-x, -y, -z'
'x, -y-1/2, z-1/2'

loop_
_atom_site_label
_atom_site_type_symbol
_atom_site_fract_x
_atom_site_fract_y
_atom_site_fract_z
_atom_site_U_iso_or_equiv
_atom_site_adp_type
_atom_site_occupancy
_atom_site_site_symmetry_order
_atom_site_calc_flag
_atom_site_refinement_flags_posn
_atom_site_refinement_flags_adp
_atom_site_refinement_flags_occupancy
_atom_site_disorder_assembly
_atom_site_disorder_group
N1 N 0.8551(2) 1.0151(2) 0.5216(3) 0.0656(7) Uani 1 1 d . . . . .
H1A H 0.803462 1.040210 0.448334 0.079 Uiso 1 1 calc R . . . .
H1B H 0.897627 1.067090 0.577587 0.079 Uiso 1 1 calc R . . . .
N2 N 0.95320(17) 0.86278(19) 0.6677(2) 0.0489(5) Uani 1 1 d . . . . .
H2 H 0.990089 0.920732 0.720059 0.059 Uiso 1 1 calc R . . . .
N3 N 0.80398(17) 0.81442(19) 0.4631(2) 0.0475(5) Uani 1 1 d . . . . .
N4 N 0.91341(18) 0.5303(2) 0.6286(3) 0.0527(6) Uani 1 1 d . . . . .
O7 O 0.2732(2) 0.7107(3) 0.1921(3) 0.0972(9) Uani 1 1 d D U . . .
H7 H 0.217(2) 0.734(5) 0.2322(13) 0.146 Uiso 1 1 calc DGR . . . .
O6 O 1.06566(17) 0.72556(18) 0.8145(2) 0.0652(6) Uani 1 1 d . . . . .
N5 N 0.77909(17) 0.59484(19) 0.4375(2) 0.0479(5) Uani 1 1 d . . . . .
C9 C 0.8690(2) 0.8956(2) 0.5485(3) 0.0479(6) Uani 1 1 d . . . . .
O8 O 0.3781(3) 0.4411(3) 0.2542(3) 0.1102(11) Uani 1 1 d D U . . .
H8 H 0.356(5) 0.375(3) 0.208(3) 0.165 Uiso 1 1 calc DGR . . . .
C10 C 0.9830(2) 0.7441(2) 0.7099(3) 0.0483(6) Uani 1 1 d . . . . .
C11 C 0.9130(2) 0.6569(2) 0.6226(3) 0.0461(6) Uani 1 1 d . . . . .
C12 C 0.82976(19) 0.6982(2) 0.5052(3) 0.0437(6) Uani 1 1 d . . . . .
C13 C 0.8328(2) 0.4977(3) 0.5171(3) 0.0531(6) Uani 1 1 d . . . . .
H13 H 0.813634 0.416525 0.493920 0.064 Uiso 1 1 calc R . . . .
C14 C 0.6813(2) 0.5922(3) 0.3131(3) 0.0543(7) Uani 1 1 d . . . . .
H14A H 0.675413 0.511585 0.267044 0.065 Uiso 1 1 calc R . . . .
H14B H 0.693739 0.651065 0.236412 0.065 Uiso 1 1 calc R . . . .
C15 C 0.5709(2) 0.6220(3) 0.3676(3) 0.0554(7) Uani 1 1 d . . . . .
H15A H 0.581241 0.697361 0.425559 0.066 Uiso 1 1 calc R . . . .
H15B H 0.554670 0.557421 0.435300 0.066 Uiso 1 1 calc R . . . .
C16 C 0.4681(2) 0.6363(3) 0.2422(3) 0.0590(7) Uani 1 1 d . U . . .
H16 H 0.490280 0.692640 0.167100 0.071 Uiso 1 1 calc R . . . .
C17 C 0.3713(3) 0.6953(4) 0.3058(4) 0.0750(9) Uani 1 1 d . . . . .
H17A H 0.351440 0.644581 0.386407 0.090 Uiso 1 1 calc R . . . .
H17B H 0.396141 0.774381 0.348537 0.090 Uiso 1 1 calc R . . . .
C18 C 0.4300(3) 0.5161(4) 0.1605(4) 0.0814(10) Uani 1 1 d . U . . .
H18A H 0.376138 0.533222 0.068233 0.098 Uiso 1 1 calc R . . . .
H18B H 0.496256 0.474763 0.132985 0.098 Uiso 1 1 calc R . . . .

loop_
_atom_site_aniso_label
_atom_site_aniso_U_11
_atom_site_aniso_U_22
_atom_site_aniso_U_33
_atom_site_aniso_U_23
_atom_site_aniso_U_13
_atom_site_aniso_U_12
N1 0.0600(14) 0.0494(13) 0.0757(16) 0.0074(11) -0.0216(12) -0.0024(10)
N2 0.0442(11) 0.0438(11) 0.0522(11) 0.0009(9) -0.0101(9) -0.0045(8)
N3 0.0402(10) 0.0495(12) 0.0477(11) 0.0026(9) -0.0068(8) -0.0003(9)
N4 0.0467(11) 0.0478(12) 0.0585(12) 0.0018(9) -0.0055(9) -0.0004(9)
O7 0.0569(14) 0.127(2) 0.0998(19) -0.0093(16) -0.0102(13) 0.0153(14)
O6 0.0549(11) 0.0578(12) 0.0700(12) 0.0052(9) -0.0258(9) -0.0049(9)
N5 0.0390(10) 0.0510(12) 0.0492(11) -0.0045(9) -0.0050(8) -0.0038(8)
C9 0.0383(12) 0.0514(14) 0.0500(13) 0.0046(10) -0.0036(10) -0.0006(10)
O8 0.133(3) 0.105(2) 0.0815(17) -0.0008(15) -0.0121(17) -0.032(2)
C10 0.0388(12) 0.0511(14) 0.0506(12) 0.0040(10) -0.0049(10) -0.0012(10)
C11 0.0393(12) 0.0468(13) 0.0482(12) 0.0027(10) -0.0035(10) -0.0012(10)
C12 0.0352(11) 0.0495(13) 0.0438(11) -0.0001(9) -0.0004(9) -0.0034(9)
C13 0.0467(13) 0.0487(13) 0.0603(15) -0.0034(11) -0.0011(11) -0.0037(11)
C14 0.0420(13) 0.0680(17) 0.0479(13) -0.0099(12) -0.0067(10) -0.0059(11)
C15 0.0391(13) 0.0796(19) 0.0440(12) 0.0032(12) -0.0030(10) -0.0089(12)
C16 0.0440(14) 0.0751(18) 0.0537(14) 0.0081(13) -0.0035(11) -0.0025(12)
C17 0.0520(17) 0.089(2) 0.079(2) -0.0144(17) -0.0035(15) -0.0007(15)
C18 0.0570(17) 0.114(3) 0.0687(19) -0.0104(19) -0.0021(14) 0.0014(18)

loop_
_atom_type_symbol
_atom_type_description
_atom_type_scat_dispersion_real
_atom_type_scat_dispersion_imag
_atom_type_scat_source
C C 0.0181 0.0091 'International Tables Vol C Tables 4.2.6.8 and 6.1.1.4'
H H 0.0000 0.0000 'International Tables Vol C Tables 4.2.6.8 and 6.1.1.4'
N N 0.0311 0.0180 'International Tables Vol C Tables 4.2.6.8 and 6.1.1.4'
O O 0.0492 0.0322 'International Tables Vol C Tables 4.2.6.8 and 6.1.1.4'

loop_
_geom_angle_atom_site_label_1
_geom_angle_atom_site_label_2
_geom_angle_atom_site_label_3
_geom_angle
_geom_angle_site_symmetry_1
_geom_angle_site_symmetry_3
_geom_angle_publ_flag
C9 N2 C10 125.0(2) . . ?
C9 N3 C12 112.9(2) . . ?
C13 N4 C11 104.2(2) . . ?
C12 N5 C13 106.27(19) . . ?
C12 N5 C14 125.6(2) . . ?
C13 N5 C14 128.0(2) . . ?
N1 C9 N2 116.5(2) . . ?
N3 C9 N1 120.6(2) . . ?
N3 C9 N2 122.9(2) . . ?
N2 C10 C11 112.8(2) . . ?
O6 C10 N2 119.2(2) . . ?
O6 C10 C11 128.0(2) . . ?
N4 C11 C10 131.1(2) . . ?
N4 C11 C12 110.6(2) . . ?
C12 C11 C10 118.2(2) . . ?
N3 C12 N5 126.4(2) . . ?
N3 C12 C11 128.1(2) . . ?
N5 C12 C11 105.4(2) . . ?
N4 C13 N5 113.4(2) . . ?
N5 C14 C15 111.3(2) . . ?
C14 C15 C16 114.2(2) . . ?
C15 C16 C18 113.4(3) . . ?
C17 C16 C15 109.1(2) . . ?
C17 C16 C18 111.6(2) . . ?
O7 C17 C16 111.0(3) . . ?
O8 C18 C16 109.8(3) . . ?

loop_
_geom_bond_atom_site_label_1
_geom_bond_atom_site_label_2
_geom_bond_distance
_geom_bond_site_symmetry_2
_geom_bond_publ_flag
N1 C9 1.332(3) . ?
N2 C9 1.375(3) . ?
N2 C10 1.378(3) . ?
N3 C9 1.326(3) . ?
N3 C12 1.344(3) . ?
N4 C11 1.383(3) . ?
N4 C13 1.305(3) . ?
O7 C17 1.414(4) . ?
O6 C10 1.248(3) . ?
N5 C12 1.370(3) . ?
N5 C13 1.371(3) . ?
N5 C14 1.460(3) . ?
O8 C18 1.388(5) . ?
C10 C11 1.407(3) . ?
C11 C12 1.385(3) . ?
C14 C15 1.503(4) . ?
C15 C16 1.513(3) . ?
C16 C17 1.505(4) . ?
C16 C18 1.533(5) . ?
